data_2105431
loop_
_publ_author_name
'Schmid, H.'
'Yvon, K.'
'Kubel, F.'
'Mao, S.Y.'

_publ_section_title
;
 Tetragonal ferroelastic/antiferroelectric chromium-chlorine boracite,
 Cr3B7O13Cl, fron x-ray diffraction on a single-domain crystal at 230 K
;
_journal_name_full 'Acta Crystallographica B (39,1983-)'
_journal_page_first 692
_journal_page_last 696
_journal_volume 47
_journal_year 1991
_chemical_formula_sum 'B7 Cl Cr3 O13'
_chemical_name_systematic 'Cr3 (B7 O13) Cl'
_space_group_IT_number 114
_symmetry_space_group_name_Hall 'P -4 2n'
_symmetry_space_group_name_H-M 'P -4 21 c'
_cell_angle_alpha 90
_cell_angle_beta 90
_cell_angle_gamma 90
_cell_formula_units_Z 8
_cell_length_a 12.141
_cell_length_b 12.141
_cell_length_c 12.1606
_cell_volume 1792.520
_citation_journal_id_ASTM ASBSDK
_cod_data_source_file boron4-x_314.cif
_cod_data_source_block B7Cl1Cr3O13
_cod_original_cell_volume 1792.52
_cod_original_formula_sum 'B7 Cl1 Cr3 O13'
_cod_database_code 2105431

loop_
_symmetry_equiv_pos_as_xyz
x,y,z
y,-x,-z
-x,-y,z
-y,x,-z
x+1/2,-y+1/2,-z+1/2
-y+1/2,-x+1/2,z+1/2
-x+1/2,y+1/2,-z+1/2
y+1/2,x+1/2,z+1/2

loop_
_atom_site_label
_atom_site_type_symbol
_atom_site_fract_x
_atom_site_fract_y
_atom_site_fract_z
_atom_site_occupancy
_atom_site_U_iso_or_equiv
O9 O-2 0.2674 0.0701 0.4081 1 0.0
B3 B+3 0.1508 0.3483 0.4028 1 0.0
Cl2 Cl-1 0 0 0.248 1 0.0
Cr1 Cr+2 0.24357 0.00235 0.2554 1 0.0
B4 B+3 0.1746 0.1708 0.0787 1 0.0
B2 B+3 0.0009 0.2486 0.4953 1 0.0
O13 O-2 0.5671 0.1503 0.0218 1 0.0
Cr4 Cr+2 0 0 0.5 1 0.0
Cr5 Cr+2 0 0 0 1 0.0
Cr3 Cr+2 0 0.5 0.02399 1 0.0
O1 O-2 0.2586 0.2417 0.0093 1 0.0
B6 B+3 0.3268 0.1726 0.4266 1 0.0
O10 O-2 0.2689 0.3468 0.1798 1 0.0
O12 O-2 0.4335 0.2725 0.1012 1 0.0
O11 O-2 0.3412 0.234 0.3253 1 0.0
O4 O-2 0.0735 0.1548 0.5174 1 0.0
B5 B+3 0.248 0.2515 0.2517 1 0.0
B7 B+3 0.3283 0.3258 0.0791 1 0.0
O8 O-2 0.2275 0.1535 0.185 1 0.0
Cr2 Cr+2 0.49561 0.25599 0.25641 1 0.0
O5 O-2 0.1463 0.2745 0.3166 1 0.0
O2 O-2 0.0676 0.6521 0.0225 1 0.0
O3 O-2 0.0724 0.2318 0.0927 1 0.0
Cl1 Cl-1 0 0.5 0.24456 1 0.0
B1 B+3 0.0001 0.2511 0 1 0.0
O7 O-2 0.2258 0.4336 0.3981 1 0.0
O6 O-2 0.1559 0.0688 0.0208 1 0.0
